data_4034717
loop_
_publ_author_name
'Selvaraj, Karuppu'
'Swamy, K. C. Kumara'

_publ_section_title
;
 Transition-Metal-Free, Br\/onsted Acid-Mediated Cascade Sequence in the
 Reaction of Propargyl Alcohols with Sulfonamido-indoles/-indolines:
 Highly Substituted \d- and \a-Carbolines.
;
_journal_issue 24
_journal_name_full 'The Journal of organic chemistry'
_journal_page_first 15043
_journal_page_last 15056
_journal_paper_doi 10.1021/acs.joc.8b02293
_journal_volume 83
_journal_year 2018
_chemical_formula_sum 'C30 H22 N2'
_chemical_formula_weight 410.50
_space_group_crystal_system triclinic
_space_group_IT_number 2
_space_group_name_Hall '-P 1'
_space_group_name_H-M_alt 'P -1'
_atom_sites_solution_hydrogens geom
_audit_creation_method SHELXL-2016/6
_cell_angle_alpha 105.068(10)
_cell_angle_beta 103.743(9)
_cell_angle_gamma 112.523(9)
_cell_formula_units_Z 2
_cell_length_a 9.625(2)
_cell_length_b 11.220(3)
_cell_length_c 12.370(3)
_cell_measurement_reflns_used 8974
_cell_measurement_temperature 293(2)
_cell_measurement_theta_max 27.28
_cell_measurement_theta_min 2.38
_cell_volume 1103.2(5)
_computing_cell_refinement 'Bruker SAINT'
_computing_data_collection 'Bruker APEX2'
_computing_data_reduction 'Bruker SAINT'
_computing_molecular_graphics 'Bruker SHELXTL'
_computing_publication_material 'Bruker SHELXTL'
_computing_structure_refinement 'SHELXL-2016/6 (Sheldrick, 2016)'
_computing_structure_solution 'SHELXT 2014/5 (Sheldrick, 2014)'
_diffrn_ambient_temperature 293(2)
_diffrn_measured_fraction_theta_full 0.996
_diffrn_measured_fraction_theta_max 0.996
_diffrn_measurement_device_type 'Bruker APEX-II CCD'
_diffrn_measurement_method '\f and \w scans'
_diffrn_radiation_type MoK\a
_diffrn_radiation_wavelength 0.71073
_diffrn_reflns_av_R_equivalents 0.0372
_diffrn_reflns_av_unetI/netI 0.0149
_diffrn_reflns_Laue_measured_fraction_full 0.996
_diffrn_reflns_Laue_measured_fraction_max 0.996
_diffrn_reflns_limit_h_max 11
_diffrn_reflns_limit_h_min -11
_diffrn_reflns_limit_k_max 13
_diffrn_reflns_limit_k_min -13
_diffrn_reflns_limit_l_max 14
_diffrn_reflns_limit_l_min -14
_diffrn_reflns_number 46414
_diffrn_reflns_point_group_measured_fraction_full 0.996
_diffrn_reflns_point_group_measured_fraction_max 0.996
_diffrn_reflns_theta_full 24.997
_diffrn_reflns_theta_max 24.997
_diffrn_reflns_theta_min 2.381
_exptl_absorpt_coefficient_mu 0.072
_exptl_crystal_colour white
_exptl_crystal_density_diffrn 1.236
_exptl_crystal_description needle
_exptl_crystal_F_000 432
_refine_diff_density_max 0.166
_refine_diff_density_min -0.174
_refine_diff_density_rms 0.031
_refine_ls_extinction_method none
_refine_ls_goodness_of_fit_ref 1.045
_refine_ls_hydrogen_treatment constr
_refine_ls_matrix_type full
_refine_ls_number_parameters 290
_refine_ls_number_reflns 3872
_refine_ls_number_restraints 0
_refine_ls_restrained_S_all 1.045
_refine_ls_R_factor_all 0.0507
_refine_ls_R_factor_gt 0.0413
_refine_ls_shift/su_max 0.000
_refine_ls_shift/su_mean 0.000
_refine_ls_structure_factor_coef Fsqd
_refine_ls_weighting_details 'w=1/[\s^2^(Fo^2^)+(0.0456P)^2^+0.3039P] where P=(Fo^2^+2Fc^2^)/3'
_refine_ls_weighting_scheme calc
_refine_ls_wR_factor_gt 0.1014
_refine_ls_wR_factor_ref 0.1067
_reflns_Friedel_coverage 0.000
_reflns_number_gt 3257
_reflns_number_total 3872
_reflns_threshold_expression 'I > 2\s(I)'
_cod_data_source_file jo8b02293_si_001.cif
_cod_data_source_block Compd3aa
_cod_database_code 4034717
_shelx_shelxl_version_number 2016/6
_shelx_space_group_comment
;
The symmetry employed for this shelxl refinement is uniquely defined
by the following loop, which should always be used as a source of
symmetry information in preference to the above space-group names.
They are only intended as comments.
;

loop_
_space_group_symop_operation_xyz
'x, y, z'
'-x, -y, -z'

loop_
_atom_site_label
_atom_site_type_symbol
_atom_site_fract_x
_atom_site_fract_y
_atom_site_fract_z
_atom_site_U_iso_or_equiv
_atom_site_adp_type
_atom_site_occupancy
_atom_site_site_symmetry_order
_atom_site_calc_flag
_atom_site_refinement_flags_posn
_atom_site_refinement_flags_adp
N2 N 0.56791(13) 0.25822(12) 0.43303(10) 0.0430(3) Uani 1 1 d . .
N1 N 0.82841(14) 0.53245(12) 0.72191(10) 0.0446(3) Uani 1 1 d . .
C18 C 0.71297(16) 0.53285(14) 0.30399(12) 0.0411(3) Uani 1 1 d . .
C24 C 0.47942(17) 0.22654(14) 0.22626(12) 0.0418(3) Uani 1 1 d . .
C7 C 0.65638(16) 0.33784(14) 0.55059(12) 0.0404(3) Uani 1 1 d . .
C10 C 0.78536(16) 0.54943(14) 0.51633(12) 0.0401(3) Uani 1 1 d . .
C9 C 0.69385(16) 0.46588(15) 0.39274(12) 0.0400(3) Uani 1 1 d . .
C6 C 0.66358(16) 0.29631(15) 0.65164(13) 0.0437(3) Uani 1 1 d . .
C11 C 0.76212(16) 0.48296(15) 0.59647(12) 0.0402(3) Uani 1 1 d . .
C1 C 0.76969(16) 0.41941(15) 0.75501(13) 0.0433(3) Uani 1 1 d . .
C8 C 0.58544(16) 0.32169(15) 0.35527(12) 0.0403(3) Uani 1 1 d . .
C12 C 0.90256(17) 0.70102(15) 0.55910(12) 0.0425(3) Uani 1 1 d . .
C23 C 0.85861(18) 0.58458(16) 0.28636(14) 0.0496(4) Uani 1 1 d . .
H23 H 0.945053 0.576225 0.329968 0.060 Uiso 1 1 calc R U
C2 C 0.80388(18) 0.41823(18) 0.87064(14) 0.0517(4) Uani 1 1 d . .
H2 H 0.871644 0.500489 0.939148 0.062 Uiso 1 1 calc R U
C29 C 0.32026(18) 0.13170(17) 0.19948(14) 0.0538(4) Uani 1 1 d . .
H29 H 0.282416 0.129679 0.261854 0.065 Uiso 1 1 calc R U
C5 C 0.59302(19) 0.16923(17) 0.66390(15) 0.0545(4) Uani 1 1 d . .
H5 H 0.521944 0.086856 0.596163 0.065 Uiso 1 1 calc R U
C13 C 0.8507(2) 0.80051(16) 0.56513(14) 0.0513(4) Uani 1 1 d . .
H13 H 0.740286 0.773457 0.538708 0.062 Uiso 1 1 calc R U
C19 C 0.58686(19) 0.54799(17) 0.23814(14) 0.0514(4) Uani 1 1 d . .
H19 H 0.488857 0.515467 0.249176 0.062 Uiso 1 1 calc R U
C3 C 0.73361(19) 0.29090(19) 0.87949(15) 0.0590(4) Uani 1 1 d . .
H3 H 0.755857 0.287153 0.955562 0.071 Uiso 1 1 calc R U
C28 C 0.2164(2) 0.04011(19) 0.08243(16) 0.0652(5) Uani 1 1 d . .
H28 H 0.110036 -0.022709 0.066791 0.078 Uiso 1 1 calc R U
C25 C 0.5313(2) 0.22433(18) 0.13116(15) 0.0614(5) Uani 1 1 d . .
H25 H 0.638004 0.285505 0.145911 0.074 Uiso 1 1 calc R U
C17 C 1.06773(19) 0.74377(17) 0.59586(16) 0.0581(4) Uani 1 1 d . .
H17 H 1.103738 0.677317 0.591522 0.070 Uiso 1 1 calc R U
C22 C 0.8768(2) 0.64793(18) 0.20543(16) 0.0605(4) Uani 1 1 d . .
H22 H 0.975079 0.682193 0.194910 0.073 Uiso 1 1 calc R U
C4 C 0.6300(2) 0.16726(19) 0.77772(16) 0.0611(4) Uani 1 1 d . .
H4 H 0.585369 0.082600 0.786763 0.073 Uiso 1 1 calc R U
C21 C 0.7494(2) 0.66055(19) 0.13999(16) 0.0653(5) Uani 1 1 d . .
H21 H 0.761028 0.702666 0.084823 0.078 Uiso 1 1 calc R U
C30 C 0.9333(2) 0.67508(17) 0.80908(15) 0.0676(5) Uani 1 1 d . .
H30A H 0.912104 0.685608 0.882070 0.101 Uiso 1 1 calc R U
H30B H 0.912829 0.738211 0.776446 0.101 Uiso 1 1 calc R U
H30C H 1.044741 0.696117 0.826598 0.101 Uiso 1 1 calc R U
C14 C 0.9641(3) 0.94115(18) 0.61080(17) 0.0675(5) Uani 1 1 d . .
H14 H 0.929529 1.008603 0.616697 0.081 Uiso 1 1 calc R U
C20 C 0.6049(2) 0.61045(19) 0.15682(16) 0.0630(5) Uani 1 1 d . .
H20 H 0.518827 0.618897 0.112828 0.076 Uiso 1 1 calc R U
C16 C 1.1789(2) 0.88312(19) 0.63862(17) 0.0698(5) Uani 1 1 d . .
H16 H 1.289160 0.910224 0.661523 0.084 Uiso 1 1 calc R U
C15 C 1.1278(3) 0.98144(19) 0.64750(17) 0.0725(6) Uani 1 1 d . .
H15 H 1.203294 1.075897 0.678333 0.087 Uiso 1 1 calc R U
C27 C 0.2694(2) 0.04144(19) -0.01036(16) 0.0704(5) Uani 1 1 d . .
H27 H 0.199152 -0.018920 -0.089544 0.084 Uiso 1 1 calc R U
C26 C 0.4262(3) 0.1321(2) 0.01429(16) 0.0762(6) Uani 1 1 d . .
H26 H 0.463302 0.131995 -0.048608 0.091 Uiso 1 1 calc R U

loop_
_atom_site_aniso_label
_atom_site_aniso_U_11
_atom_site_aniso_U_22
_atom_site_aniso_U_33
_atom_site_aniso_U_23
_atom_site_aniso_U_13
_atom_site_aniso_U_12
N2 0.0361(6) 0.0416(7) 0.0359(6) 0.0076(5) 0.0103(5) 0.0108(5)
N1 0.0396(6) 0.0418(7) 0.0349(6) 0.0060(5) 0.0057(5) 0.0135(5)
C18 0.0389(7) 0.0380(7) 0.0370(7) 0.0071(6) 0.0100(6) 0.0169(6)
C24 0.0406(7) 0.0390(8) 0.0361(8) 0.0088(6) 0.0098(6) 0.0164(6)
C7 0.0327(7) 0.0411(8) 0.0349(7) 0.0074(6) 0.0100(6) 0.0123(6)
C10 0.0317(7) 0.0383(7) 0.0412(8) 0.0092(6) 0.0093(6) 0.0147(6)
C9 0.0324(7) 0.0428(8) 0.0383(8) 0.0105(6) 0.0109(6) 0.0167(6)
C6 0.0369(7) 0.0465(8) 0.0389(8) 0.0119(7) 0.0131(6) 0.0151(6)
C11 0.0327(7) 0.0423(8) 0.0342(7) 0.0072(6) 0.0072(6) 0.0152(6)
C1 0.0340(7) 0.0500(8) 0.0381(8) 0.0119(7) 0.0103(6) 0.0179(6)
C8 0.0330(7) 0.0417(8) 0.0364(7) 0.0086(6) 0.0105(6) 0.0143(6)
C12 0.0418(8) 0.0387(8) 0.0357(8) 0.0087(6) 0.0110(6) 0.0142(6)
C23 0.0450(8) 0.0544(9) 0.0513(9) 0.0200(8) 0.0180(7) 0.0260(7)
C2 0.0413(8) 0.0626(10) 0.0369(8) 0.0119(7) 0.0079(6) 0.0201(7)
C29 0.0425(8) 0.0567(10) 0.0425(9) 0.0103(7) 0.0104(7) 0.0141(7)
C5 0.0518(9) 0.0489(9) 0.0467(9) 0.0137(7) 0.0178(7) 0.0124(7)
C13 0.0591(9) 0.0489(9) 0.0464(9) 0.0166(7) 0.0205(7) 0.0269(8)
C19 0.0451(8) 0.0553(9) 0.0515(9) 0.0170(8) 0.0139(7) 0.0267(7)
C3 0.0501(9) 0.0770(12) 0.0461(9) 0.0288(9) 0.0164(7) 0.0246(9)
C28 0.0480(9) 0.0594(11) 0.0507(10) 0.0098(8) -0.0001(8) 0.0087(8)
C25 0.0597(10) 0.0515(10) 0.0465(9) 0.0043(8) 0.0230(8) 0.0092(8)
C17 0.0415(8) 0.0463(9) 0.0646(11) 0.0102(8) 0.0104(7) 0.0133(7)
C22 0.0663(11) 0.0629(11) 0.0628(11) 0.0287(9) 0.0355(9) 0.0314(9)
C4 0.0586(10) 0.0638(11) 0.0583(11) 0.0304(9) 0.0240(8) 0.0210(9)
C21 0.0890(13) 0.0643(11) 0.0563(11) 0.0311(9) 0.0315(10) 0.0422(10)
C30 0.0781(12) 0.0465(9) 0.0400(9) 0.0024(8) 0.0007(8) 0.0154(9)
C14 0.0999(15) 0.0461(10) 0.0616(11) 0.0224(9) 0.0348(11) 0.0362(10)
C20 0.0680(11) 0.0679(11) 0.0588(11) 0.0269(9) 0.0155(9) 0.0414(10)
C16 0.0512(10) 0.0519(10) 0.0686(12) 0.0079(9) 0.0141(9) 0.0041(8)
C15 0.0810(14) 0.0419(10) 0.0608(11) 0.0116(8) 0.0249(10) 0.0037(9)
C27 0.0809(13) 0.0512(10) 0.0368(9) 0.0058(8) 0.0019(8) 0.0107(9)
C26 0.0957(15) 0.0603(11) 0.0412(10) 0.0058(8) 0.0294(10) 0.0143(11)

loop_
_atom_type_symbol
_atom_type_description
_atom_type_scat_dispersion_real
_atom_type_scat_dispersion_imag
_atom_type_scat_source
C C 0.0033 0.0016 'International Tables Vol C Tables 4.2.6.8 and 6.1.1.4'
H H 0.0000 0.0000 'International Tables Vol C Tables 4.2.6.8 and 6.1.1.4'
N N 0.0061 0.0033 'International Tables Vol C Tables 4.2.6.8 and 6.1.1.4'

loop_
_geom_angle_atom_site_label_1
_geom_angle_atom_site_label_2
_geom_angle_atom_site_label_3
_geom_angle
C7 N2 C8 117.10(12)
C1 N1 C11 108.10(12)
C1 N1 C30 122.90(13)
C11 N1 C30 128.93(13)
C19 C18 C23 117.97(14)
C19 C18 C9 120.90(13)
C23 C18 C9 121.12(13)
C25 C24 C29 117.29(14)
C25 C24 C8 124.06(13)
C29 C24 C8 118.63(13)
N2 C7 C11 123.97(13)
N2 C7 C6 128.45(13)
C11 C7 C6 107.58(12)
C11 C10 C9 116.64(13)
C11 C10 C12 121.93(12)
C9 C10 C12 121.42(13)
C10 C9 C8 119.87(13)
C10 C9 C18 118.50(12)
C8 C9 C18 121.62(12)
C5 C6 C1 119.57(14)
C5 C6 C7 134.53(14)
C1 C6 C7 105.90(13)
N1 C11 C10 132.07(13)
N1 C11 C7 108.44(12)
C10 C11 C7 119.48(12)
N1 C1 C2 128.57(14)
N1 C1 C6 109.93(13)
C2 C1 C6 121.50(15)
N2 C8 C9 122.85(13)
N2 C8 C24 113.78(12)
C9 C8 C24 123.37(13)
C13 C12 C17 119.02(14)
C13 C12 C10 121.49(13)
C17 C12 C10 119.48(13)
C22 C23 C18 121.10(15)
C22 C23 H23 119.5
C18 C23 H23 119.5
C3 C2 C1 117.44(15)
C3 C2 H2 121.3
C1 C2 H2 121.3
C28 C29 C24 121.56(16)
C28 C29 H29 119.2
C24 C29 H29 119.2
C4 C5 C6 119.02(15)
C4 C5 H5 120.5
C6 C5 H5 120.5
C12 C13 C14 119.67(16)
C12 C13 H13 120.2
C14 C13 H13 120.2
C20 C19 C18 120.84(15)
C20 C19 H19 119.6
C18 C19 H19 119.6
C2 C3 C4 121.84(16)
C2 C3 H3 119.1
C4 C3 H3 119.1
C27 C28 C29 120.17(16)
C27 C28 H28 119.9
C29 C28 H28 119.9
C24 C25 C26 120.62(16)
C24 C25 H25 119.7
C26 C25 H25 119.7
C16 C17 C12 120.81(17)
C16 C17 H17 119.6
C12 C17 H17 119.6
C23 C22 C21 119.98(16)
C23 C22 H22 120.0
C21 C22 H22 120.0
C5 C4 C3 120.60(16)
C5 C4 H4 119.7
C3 C4 H4 119.7
C20 C21 C22 119.57(16)
C20 C21 H21 120.2
C22 C21 H21 120.2
N1 C30 H30A 109.5
N1 C30 H30B 109.5
H30A C30 H30B 109.5
N1 C30 H30C 109.5
H30A C30 H30C 109.5
H30B C30 H30C 109.5
C15 C14 C13 120.36(17)
C15 C14 H14 119.8
C13 C14 H14 119.8
C19 C20 C21 120.53(16)
C19 C20 H20 119.7
C21 C20 H20 119.7
C15 C16 C17 120.10(18)
C15 C16 H16 119.9
C17 C16 H16 119.9
C16 C15 C14 120.01(17)
C16 C15 H15 120.0
C14 C15 H15 120.0
C26 C27 C28 119.20(16)
C26 C27 H27 120.4
C28 C27 H27 120.4
C27 C26 C25 121.15(17)
C27 C26 H26 119.4
C25 C26 H26 119.4

loop_
_geom_bond_atom_site_label_1
_geom_bond_atom_site_label_2
_geom_bond_distance
N2 C7 1.3384(18)
N2 C8 1.3424(18)
N1 C1 1.3880(19)
N1 C11 1.3904(18)
N1 C30 1.446(2)
C18 C19 1.388(2)
C18 C23 1.392(2)
C18 C9 1.491(2)
C24 C25 1.381(2)
C24 C29 1.384(2)
C24 C8 1.4945(19)
C7 C11 1.409(2)
C7 C6 1.439(2)
C10 C11 1.397(2)
C10 C9 1.405(2)
C10 C12 1.491(2)
C9 C8 1.417(2)
C6 C5 1.392(2)
C6 C1 1.402(2)
C1 C2 1.394(2)
C12 C13 1.379(2)
C12 C17 1.387(2)
C23 C22 1.377(2)
C23 H23 0.9300
C2 C3 1.374(2)
C2 H2 0.9300
C29 C28 1.380(2)
C29 H29 0.9300
C5 C4 1.376(2)
C5 H5 0.9300
C13 C14 1.387(2)
C13 H13 0.9300
C19 C20 1.375(2)
C19 H19 0.9300
C3 C4 1.393(3)
C3 H3 0.9300
C28 C27 1.363(3)
C28 H28 0.9300
C25 C26 1.382(2)
C25 H25 0.9300
C17 C16 1.374(2)
C17 H17 0.9300
C22 C21 1.379(3)
C22 H22 0.9300
C4 H4 0.9300
C21 C20 1.376(3)
C21 H21 0.9300
C30 H30A 0.9600
C30 H30B 0.9600
C30 H30C 0.9600
C14 C15 1.378(3)
C14 H14 0.9300
C20 H20 0.9300
C16 C15 1.360(3)
C16 H16 0.9300
C15 H15 0.9300
C27 C26 1.360(3)
C27 H27 0.9300
C26 H26 0.9300
